data_2219068
loop_
_publ_author_name
'Fun, Hoong-Kun'
'Chantrapromma, Suchada'
'Li, Shu-Xian'
'Li, Hua-Min'

_publ_section_title
;
 Methyl 2-(7-benzyloxy-1-naphthyl)-2-oxoacetate
;
_journal_coeditor_code IS2310
_journal_issue 8
_journal_name_full 'Acta Crystallographica Section E'
_journal_page_first o1409
_journal_paper_doi 10.1107/S160053680801982X
_journal_volume 64
_journal_year 2008
_chemical_formula_iupac 'C20 H16 O4'
_chemical_formula_moiety 'C20 H16 O4'
_chemical_formula_sum 'C20 H16 O4'
_chemical_formula_weight 320.33
_chemical_melting_point 358
_chemical_name_systematic
;
Methyl 2-(7-benzyloxy-1-naphthyl)-2-oxoacetate
;
_space_group_IT_number 19
_symmetry_cell_setting orthorhombic
_symmetry_space_group_name_Hall 'P 2ac 2ab'
_symmetry_space_group_name_H-M 'P 21 21 21'
_atom_sites_solution_hydrogens geom
_atom_sites_solution_primary direct
_atom_sites_solution_secondary difmap
_audit_creation_method SHELXL97
_cell_angle_alpha 90.00
_cell_angle_beta 90.00
_cell_angle_gamma 90.00
_cell_formula_units_Z 4
_cell_length_a 5.6145(3)
_cell_length_b 15.7422(8)
_cell_length_c 17.3843(8)
_cell_measurement_reflns_used 2575
_cell_measurement_temperature 100.00(10)
_cell_measurement_theta_max 30.00
_cell_measurement_theta_min 1.75
_cell_volume 1536.50(13)
_computing_cell_refinement 'APEX2 (Bruker, 2005)'
_computing_data_collection 'APEX2 (Bruker, 2005)'
_computing_data_reduction 'SAINT (Bruker, 2005)'
_computing_molecular_graphics 'SHELXTL (Sheldrick, 2008)'
_computing_publication_material
;
SHELXTL (Sheldrick, 2008) and PLATON (Spek, 2003)
;
_computing_structure_refinement 'SHELXTL (Sheldrick, 2008)'
_computing_structure_solution 'SHELXTL (Sheldrick, 2008)'
_diffrn_ambient_temperature 100.00(10)
_diffrn_detector_area_resol_mean 8.33
_diffrn_measured_fraction_theta_full 0.999
_diffrn_measured_fraction_theta_max 0.999
_diffrn_measurement_device_type 'Bruker SMART APEXII CCD area-detector'
_diffrn_measurement_method \w
_diffrn_radiation_monochromator graphite
_diffrn_radiation_source 'fine-focus sealed tube'
_diffrn_radiation_type MoK\a
_diffrn_radiation_wavelength 0.71073
_diffrn_reflns_av_R_equivalents 0.0385
_diffrn_reflns_av_sigmaI/netI 0.0227
_diffrn_reflns_limit_h_max 7
_diffrn_reflns_limit_h_min -7
_diffrn_reflns_limit_k_max 22
_diffrn_reflns_limit_k_min -22
_diffrn_reflns_limit_l_max 24
_diffrn_reflns_limit_l_min -22
_diffrn_reflns_number 17379
_diffrn_reflns_theta_full 30.00
_diffrn_reflns_theta_max 30.00
_diffrn_reflns_theta_min 1.75
_diffrn_standards_number 0
_exptl_absorpt_coefficient_mu 0.096
_exptl_absorpt_correction_T_max 0.9905
_exptl_absorpt_correction_T_min 0.9461
_exptl_absorpt_correction_type multi-scan
_exptl_absorpt_process_details '(SADABS; Bruker, 2005)'
_exptl_crystal_colour colourless
_exptl_crystal_density_diffrn 1.385
_exptl_crystal_density_method 'not measured'
_exptl_crystal_description plate
_exptl_crystal_F_000 672
_exptl_crystal_size_max 0.58
_exptl_crystal_size_mid 0.32
_exptl_crystal_size_min 0.10
_refine_diff_density_max 0.288
_refine_diff_density_min -0.173
_refine_ls_extinction_method none
_refine_ls_goodness_of_fit_ref 1.083
_refine_ls_hydrogen_treatment constr
_refine_ls_matrix_type full
_refine_ls_number_parameters 218
_refine_ls_number_reflns 2575
_refine_ls_number_restraints 0
_refine_ls_restrained_S_all 1.083
_refine_ls_R_factor_all 0.0375
_refine_ls_R_factor_gt 0.0338
_refine_ls_shift/su_max 0.001
_refine_ls_shift/su_mean 0.000
_refine_ls_structure_factor_coef Fsqd
_refine_ls_weighting_details 'calc w = 1/[\s^2^(Fo^2^)+(0.0565P)^2^+0.2831P] where P=(Fo^2^+2Fc^2^)/3'
_refine_ls_weighting_scheme calc
_refine_ls_wR_factor_gt 0.0888
_refine_ls_wR_factor_ref 0.1000
_reflns_number_gt 2380
_reflns_number_total 2575
_reflns_threshold_expression I>2\s(I)
_cod_data_source_file is2310.cif
_cod_data_source_block I
_cod_database_code 2219068
_cod_database_fobs_code 2219068

loop_
_symmetry_equiv_pos_as_xyz
'x, y, z'
'-x+1/2, -y, z+1/2'
'-x, y+1/2, -z+1/2'
'x+1/2, -y+1/2, -z'

loop_
_atom_site_type_symbol
_atom_site_label
_atom_site_fract_x
_atom_site_fract_y
_atom_site_fract_z
_atom_site_U_iso_or_equiv
_atom_site_adp_type
_atom_site_calc_flag
_atom_site_refinement_flags
_atom_site_occupancy
O O1 0.3014(2) 0.54915(8) 0.63643(7) 0.0236(3) Uani d . 1
O O2 0.8876(3) 0.51454(8) 0.43322(7) 0.0253(3) Uani d . 1
O O3 1.0904(3) 0.35791(8) 0.33767(8) 0.0268(3) Uani d . 1
O O4 1.3439(2) 0.46196(8) 0.37431(7) 0.0222(3) Uani d . 1
C C1 0.4708(3) 0.48752(10) 0.63241(10) 0.0189(3) Uani d . 1
C C2 0.4861(4) 0.43676(10) 0.69963(10) 0.0223(3) Uani d . 1
H H2A 0.3821 0.4459 0.7404 0.027 Uiso calc R 1
C C3 0.6541(3) 0.37447(10) 0.70417(10) 0.0213(3) Uani d . 1
H H3A 0.6623 0.3409 0.7481 0.026 Uiso calc R 1
C C4 0.8161(3) 0.35991(10) 0.64334(9) 0.0187(3) Uani d . 1
C C5 0.9937(4) 0.29689(10) 0.64975(10) 0.0218(3) Uani d . 1
H H5A 1.0026 0.2646 0.6944 0.026 Uiso calc R 1
C C6 1.1535(3) 0.28219(10) 0.59170(10) 0.0226(4) Uani d . 1
H H6A 1.2696 0.2405 0.5970 0.027 Uiso calc R 1
C C7 1.1400(3) 0.33079(10) 0.52406(10) 0.0209(3) Uani d . 1
H H7A 1.2462 0.3199 0.4842 0.025 Uiso calc R 1
C C8 0.9712(3) 0.39479(10) 0.51538(9) 0.0182(3) Uani d . 1
C C9 0.8007(3) 0.41091(10) 0.57529(9) 0.0171(3) Uani d . 1
C C10 0.6209(3) 0.47439(9) 0.57108(9) 0.0177(3) Uani d . 1
H H10A 0.6048 0.5070 0.5268 0.021 Uiso calc R 1
C C11 0.2839(3) 0.60828(10) 0.57358(9) 0.0192(3) Uani d . 1
H H11A 0.2236 0.5798 0.5281 0.023 Uiso calc R 1
H H11B 0.4396 0.6316 0.5618 0.023 Uiso calc R 1
C C12 0.1165(3) 0.67811(10) 0.59753(9) 0.0183(3) Uani d . 1
C C13 0.1697(3) 0.76264(10) 0.57956(10) 0.0202(3) Uani d . 1
H H13A 0.3105 0.7757 0.5540 0.024 Uiso calc R 1
C C14 0.0126(3) 0.82699(10) 0.59983(10) 0.0212(3) Uani d . 1
H H14A 0.0485 0.8830 0.5875 0.025 Uiso calc R 1
C C15 -0.1971(3) 0.80841(10) 0.63826(10) 0.0219(3) Uani d . 1
H H15A -0.3026 0.8517 0.6510 0.026 Uiso calc R 1
C C16 -0.2495(3) 0.72467(11) 0.65769(10) 0.0219(3) Uani d . 1
H H16A -0.3884 0.7120 0.6845 0.026 Uiso calc R 1
C C17 -0.0931(3) 0.66001(10) 0.63687(10) 0.0198(3) Uani d . 1
H H17A -0.1293 0.6040 0.6494 0.024 Uiso calc R 1
C C18 0.9888(3) 0.44716(10) 0.44555(10) 0.0187(3) Uani d . 1
C C19 1.1476(3) 0.41483(10) 0.38003(9) 0.0189(3) Uani d . 1
C C20 1.4989(4) 0.44233(11) 0.30990(10) 0.0232(3) Uani d . 1
H H20A 1.6051 0.4891 0.3010 0.035 Uiso calc R 1
H H20B 1.4044 0.4326 0.2647 0.035 Uiso calc R 1
H H20C 1.5899 0.3923 0.3214 0.035 Uiso calc R 1

loop_
_atom_site_aniso_label
_atom_site_aniso_U_11
_atom_site_aniso_U_22
_atom_site_aniso_U_33
_atom_site_aniso_U_12
_atom_site_aniso_U_13
_atom_site_aniso_U_23
O1 0.0271(7) 0.0212(5) 0.0224(6) 0.0087(5) 0.0058(5) 0.0049(5)
O2 0.0272(7) 0.0212(5) 0.0274(6) 0.0057(5) 0.0047(6) 0.0037(5)
O3 0.0274(7) 0.0242(6) 0.0287(6) -0.0045(6) 0.0028(6) -0.0071(5)
O4 0.0216(6) 0.0225(5) 0.0224(6) -0.0041(5) 0.0035(5) -0.0030(5)
C1 0.0202(8) 0.0157(6) 0.0207(7) 0.0022(6) 0.0002(7) 0.0000(6)
C2 0.0264(9) 0.0206(7) 0.0198(7) 0.0030(7) 0.0034(7) 0.0013(6)
C3 0.0265(9) 0.0190(7) 0.0185(7) 0.0011(7) -0.0011(7) 0.0026(6)
C4 0.0216(8) 0.0146(6) 0.0198(7) -0.0004(6) -0.0027(7) -0.0008(6)
C5 0.0270(9) 0.0175(7) 0.0210(8) 0.0019(7) -0.0059(7) 0.0012(6)
C6 0.0238(9) 0.0171(7) 0.0268(8) 0.0036(6) -0.0041(7) -0.0003(6)
C7 0.0201(8) 0.0192(7) 0.0233(8) 0.0015(7) -0.0001(7) -0.0027(6)
C8 0.0189(8) 0.0159(6) 0.0199(7) -0.0004(6) -0.0004(6) -0.0014(6)
C9 0.0188(7) 0.0142(6) 0.0183(7) -0.0013(6) -0.0013(6) -0.0020(5)
C10 0.0196(8) 0.0158(7) 0.0177(7) 0.0006(6) -0.0014(6) 0.0006(6)
C11 0.0218(8) 0.0184(7) 0.0175(7) 0.0026(6) 0.0002(6) 0.0015(6)
C12 0.0189(8) 0.0187(7) 0.0174(7) 0.0017(6) -0.0029(6) -0.0014(6)
C13 0.0218(8) 0.0197(7) 0.0192(7) -0.0006(6) -0.0003(7) 0.0018(6)
C14 0.0268(9) 0.0156(7) 0.0210(7) -0.0003(7) -0.0033(7) -0.0001(6)
C15 0.0244(9) 0.0202(7) 0.0211(8) 0.0046(7) -0.0018(7) -0.0032(6)
C16 0.0193(8) 0.0248(8) 0.0216(8) 0.0010(7) -0.0004(7) -0.0011(6)
C17 0.0194(8) 0.0177(6) 0.0224(8) -0.0003(6) -0.0020(7) 0.0009(6)
C18 0.0183(7) 0.0177(7) 0.0201(7) -0.0021(6) 0.0007(6) -0.0021(6)
C19 0.0185(8) 0.0167(6) 0.0214(7) 0.0007(6) 0.0000(6) 0.0012(6)
C20 0.0202(8) 0.0262(8) 0.0232(8) -0.0001(7) 0.0046(7) 0.0009(6)

loop_
_atom_type_symbol
_atom_type_description
_atom_type_scat_dispersion_real
_atom_type_scat_dispersion_imag
_atom_type_scat_source
C C 0.0033 0.0000 'International Tables Vol C Tables 4.2.6.8 and 6.1.1.4'
H H 0.0000 0.0000 'International Tables Vol C Tables 4.2.6.8 and 6.1.1.4'
O O 0.0106 0.0000 'International Tables Vol C Tables 4.2.6.8 and 6.1.1.4'

loop_
_geom_angle_atom_site_label_1
_geom_angle_atom_site_label_2
_geom_angle_atom_site_label_3
_geom_angle
C1 O1 C11 118.03(13)
C19 O4 C20 115.80(13)
O1 C1 C10 125.14(14)
O1 C1 C2 113.69(15)
C10 C1 C2 121.15(15)
C3 C2 C1 119.68(16)
C3 C2 H2A 120.2
C1 C2 H2A 120.2
C2 C3 C4 121.24(15)
C2 C3 H3A 119.4
C4 C3 H3A 119.4
C5 C4 C3 120.65(15)
C5 C4 C9 120.12(16)
C3 C4 C9 119.22(14)
C6 C5 C4 121.56(15)
C6 C5 H5A 119.2
C4 C5 H5A 119.2
C5 C6 C7 119.30(16)
C5 C6 H6A 120.4
C7 C6 H6A 120.4
C8 C7 C6 121.45(17)
C8 C7 H7A 119.3
C6 C7 H7A 119.3
C7 C8 C9 120.19(15)
C7 C8 C18 116.73(15)
C9 C8 C18 122.94(15)
C10 C9 C4 118.63(15)
C10 C9 C8 124.02(14)
C4 C9 C8 117.35(14)
C1 C10 C9 120.05(14)
C1 C10 H10A 120.0
C9 C10 H10A 120.0
O1 C11 C12 107.76(13)
O1 C11 H11A 110.2
C12 C11 H11A 110.2
O1 C11 H11B 110.2
C12 C11 H11B 110.2
H11A C11 H11B 108.5
C17 C12 C13 119.04(16)
C17 C12 C11 120.99(15)
C13 C12 C11 119.97(16)
C14 C13 C12 120.11(17)
C14 C13 H13A 119.9
C12 C13 H13A 119.9
C15 C14 C13 120.55(15)
C15 C14 H14A 119.7
C13 C14 H14A 119.7
C14 C15 C16 119.77(16)
C14 C15 H15A 120.1
C16 C15 H15A 120.1
C17 C16 C15 119.75(17)
C17 C16 H16A 120.1
C15 C16 H16A 120.1
C12 C17 C16 120.77(15)
C12 C17 H17A 119.6
C16 C17 H17A 119.6
O2 C18 C8 126.88(16)
O2 C18 C19 115.34(15)
C8 C18 C19 117.78(14)
O3 C19 O4 126.16(16)
O3 C19 C18 123.10(16)
O4 C19 C18 110.59(14)
O4 C20 H20A 109.5
O4 C20 H20B 109.5
H20A C20 H20B 109.5
O4 C20 H20C 109.5
H20A C20 H20C 109.5
H20B C20 H20C 109.5

loop_
_geom_bond_atom_site_label_1
_geom_bond_atom_site_label_2
_geom_bond_distance
O1 C1 1.361(2)
O1 C11 1.4387(19)
O2 C18 1.222(2)
O3 C19 1.204(2)
O4 C19 1.332(2)
O4 C20 1.452(2)
C1 C10 1.375(2)
C1 C2 1.418(2)
C2 C3 1.363(2)
C2 H2A 0.9300
C3 C4 1.414(2)
C3 H3A 0.9300
C4 C5 1.411(2)
C4 C9 1.432(2)
C5 C6 1.370(3)
C5 H5A 0.9300
C6 C7 1.405(2)
C6 H6A 0.9300
C7 C8 1.391(2)
C7 H7A 0.9300
C8 C9 1.437(2)
C8 C18 1.471(2)
C9 C10 1.422(2)
C10 H10A 0.9300
C11 C12 1.505(2)
C11 H11A 0.9700
C11 H11B 0.9700
C12 C17 1.391(2)
C12 C13 1.399(2)
C13 C14 1.389(2)
C13 H13A 0.9300
C14 C15 1.385(3)
C14 H14A 0.9300
C15 C16 1.392(2)
C15 H15A 0.9300
C16 C17 1.392(2)
C16 H16A 0.9300
C17 H17A 0.9300
C18 C19 1.534(2)
C20 H20A 0.9600
C20 H20B 0.9600
C20 H20C 0.9600

loop_
_geom_hbond_atom_site_label_D
_geom_hbond_atom_site_label_H
_geom_hbond_atom_site_label_A
_geom_hbond_site_symmetry_A
_geom_hbond_distance_DH
_geom_hbond_distance_HA
_geom_hbond_distance_DA
_geom_hbond_angle_DHA
_geom_hbond_publ_flag
C10 H10A O2 1_555 0.93 2.2763 2.896(2) 124 y
C14 H14A O2 4_466 0.93 2.5211 3.315(2) 144 y
C20 H20B O1 2_664 0.96 2.5278 3.458(2) 163 y
C7 H7A Cg2 3_556 0.93 3.1463 3.8529(18) 134 y
C13 H13A Cg3 3_566 0.93 3.1249 3.8070(19) 132 y
C17 H17A Cg1 1_455 0.93 3.1191 4.0033(17) 159 y

loop_
_geom_torsion_atom_site_label_1
_geom_torsion_atom_site_label_2
_geom_torsion_atom_site_label_3
_geom_torsion_atom_site_label_4
_geom_torsion
C11 O1 C1 C10 -3.3(2)
C11 O1 C1 C2 175.28(15)
O1 C1 C2 C3 -177.83(16)
C10 C1 C2 C3 0.8(3)
C1 C2 C3 C4 0.7(3)
C2 C3 C4 C5 178.08(17)
C2 C3 C4 C9 -0.9(3)
C3 C4 C5 C6 -179.53(16)
C9 C4 C5 C6 -0.6(3)
C4 C5 C6 C7 -0.2(3)
C5 C6 C7 C8 1.4(3)
C6 C7 C8 C9 -1.9(3)
C6 C7 C8 C18 174.04(15)
C5 C4 C9 C10 -179.41(15)
C3 C4 C9 C10 -0.4(2)
C5 C4 C9 C8 0.1(2)
C3 C4 C9 C8 179.09(15)
C7 C8 C9 C10 -179.42(15)
C18 C8 C9 C10 4.9(3)
C7 C8 C9 C4 1.1(2)
C18 C8 C9 C4 -174.57(15)
O1 C1 C10 C9 176.33(15)
C2 C1 C10 C9 -2.1(3)
C4 C9 C10 C1 1.9(2)
C8 C9 C10 C1 -177.56(15)
C1 O1 C11 C12 -170.20(14)
O1 C11 C12 C17 -42.1(2)
O1 C11 C12 C13 138.51(16)
C17 C12 C13 C14 -1.0(3)
C11 C12 C13 C14 178.34(15)
C12 C13 C14 C15 0.3(3)
C13 C14 C15 C16 0.9(3)
C14 C15 C16 C17 -1.4(3)
C13 C12 C17 C16 0.5(3)
C11 C12 C17 C16 -178.85(16)
C15 C16 C17 C12 0.7(3)
C7 C8 C18 O2 -166.30(17)
C9 C8 C18 O2 9.5(3)
C7 C8 C18 C19 14.4(2)
C9 C8 C18 C19 -169.81(15)
C20 O4 C19 O3 0.8(2)
C20 O4 C19 C18 -174.75(13)
O2 C18 C19 O3 -103.8(2)
C8 C18 C19 O3 75.6(2)
O2 C18 C19 O4 71.91(19)
C8 C18 C19 O4 -108.69(16)

loop_
_cod_related_entry_id
_cod_related_entry_database
_cod_related_entry_code
1 ChemSpider 24740339
